data_4515484
loop_
_publ_author_name
'Yang, Shengbiao'
'Wang, Lihong'
'Zhang, Hongwei'
'Liu, Chunyang'
'Zhang, Linli'
'Wang, Xiaomin'
'Zhang, Ge'
'Li, Yan'
'Zhang, Qian'

_publ_section_title
;
 Copper-Catalyzed Asymmetric Aminocyanation of Arylcyclopropanes for
 Synthesis of \g-Amino Nitriles
;
_journal_issue 1
_journal_name_full 'ACS Catalysis'
_journal_page_first 716
_journal_paper_doi 10.1021/acscatal.8b03768
_journal_volume 9
_journal_year 2018
_chemical_absolute_configuration ad
_chemical_formula_moiety '2(C23 H22 N2 O4 S2)'
_chemical_formula_sum 'C23 H22 N2 O4 S2'
_chemical_formula_weight 454.54
_chemical_name_systematic YSB-!
_space_group_crystal_system triclinic
_space_group_IT_number 1
_space_group_name_Hall 'P 1'
_space_group_name_H-M_alt 'P 1'
_atom_sites_solution_hydrogens geom
_atom_sites_solution_primary direct
_audit_creation_date 2018-03-27
_audit_creation_method
;
Olex2 1.2
(compiled 2016.02.19 svn.r3266 for OlexSys, GUI svn.r5155)
;
_cell_angle_alpha 103.063(5)
_cell_angle_beta 98.741(5)
_cell_angle_gamma 91.068(5)
_cell_formula_units_Z 2
_cell_length_a 9.0036(9)
_cell_length_b 10.9036(11)
_cell_length_c 11.9944(12)
_cell_measurement_reflns_used 9484
_cell_measurement_temperature 293
_cell_measurement_theta_max 72.133
_cell_measurement_theta_min 3.833
_cell_volume 1132.0(2)
_computing_molecular_graphics 'Olex2 (Dolomanov et al., 2009)'
_computing_publication_material 'Olex2 (Dolomanov et al., 2009)'
_computing_structure_refinement 'ShelXL (Sheldrick, 2015)'
_computing_structure_solution 'ShelXS (Sheldrick, 2008)'
_diffrn_ambient_temperature 298.0
_diffrn_measured_fraction_theta_full 0.992
_diffrn_measured_fraction_theta_max 0.984
_diffrn_measurement_device_type 'CCD Area Detector'
_diffrn_radiation_type CuK\a
_diffrn_radiation_wavelength 1.54184
_diffrn_reflns_av_R_equivalents 0.0364
_diffrn_reflns_av_unetI/netI 0.0522
_diffrn_reflns_Laue_measured_fraction_full 0.992
_diffrn_reflns_Laue_measured_fraction_max 0.984
_diffrn_reflns_limit_h_max 11
_diffrn_reflns_limit_h_min -10
_diffrn_reflns_limit_k_max 13
_diffrn_reflns_limit_k_min -13
_diffrn_reflns_limit_l_max 14
_diffrn_reflns_limit_l_min -14
_diffrn_reflns_number 18234
_diffrn_reflns_point_group_measured_fraction_full 0.934
_diffrn_reflns_point_group_measured_fraction_max 0.914
_diffrn_reflns_theta_full 67.684
_diffrn_reflns_theta_max 72.678
_diffrn_reflns_theta_min 3.833
_exptl_absorpt_coefficient_mu 2.400
_exptl_absorpt_correction_T_max 299
_exptl_absorpt_correction_T_min 290
_exptl_absorpt_correction_type analytical
_exptl_crystal_colour 'clear light colourless'
_exptl_crystal_colour_lustre clear
_exptl_crystal_colour_modifier light
_exptl_crystal_colour_primary colourless
_exptl_crystal_density_diffrn 1.334
_exptl_crystal_description cube
_exptl_crystal_F_000 476
_exptl_crystal_preparation YSB-yoyo
_exptl_crystal_recrystallization_method 'U KNOW~'
_exptl_crystal_size_max 0.3
_exptl_crystal_size_mid 0.28
_exptl_crystal_size_min 0.25
_refine_diff_density_max 0.175
_refine_diff_density_min -0.258
_refine_diff_density_rms 0.038
_refine_ls_abs_structure_details
;
 Flack x determined using 2749 quotients [(I+)-(I-)]/[(I+)+(I-)]
 (Parsons, Flack and Wagner, Acta Cryst. B69 (2013) 249-259).
;
_refine_ls_abs_structure_Flack 0.054(7)
_refine_ls_extinction_method none
_refine_ls_goodness_of_fit_ref 1.044
_refine_ls_hydrogen_treatment constr
_refine_ls_matrix_type full
_refine_ls_number_parameters 561
_refine_ls_number_reflns 8235
_refine_ls_number_restraints 3
_refine_ls_restrained_S_all 1.044
_refine_ls_R_factor_all 0.0519
_refine_ls_R_factor_gt 0.0391
_refine_ls_shift/su_max 0.000
_refine_ls_shift/su_mean 0.000
_refine_ls_structure_factor_coef Fsqd
_refine_ls_weighting_details 'w=1/[\s^2^(Fo^2^)+(0.0364P)^2^+0.1578P] where P=(Fo^2^+2Fc^2^)/3'
_refine_ls_weighting_scheme calc
_refine_ls_wR_factor_gt 0.0886
_refine_ls_wR_factor_ref 0.0966
_reflns_Friedel_coverage 0.858
_reflns_Friedel_fraction_full 0.877
_reflns_Friedel_fraction_max 0.844
_reflns_number_gt 6868
_reflns_number_total 8235
_reflns_threshold_expression 'I > 2\s(I)'
_cod_data_source_file cs8b03768_si_001.cif
_cod_data_source_block cu_zhangq180326_0m
_cod_database_code 4515484
_shelx_space_group_comment
;
The symmetry employed for this shelxl refinement is uniquely defined
by the following loop, which should always be used as a source of
symmetry information in preference to the above space-group names.
They are only intended as comments.
;
_olex2_refinement_description
;
1. Fixed Uiso
 At 1.2 times of:
  All C(H) groups, All C(H,H) groups
 At 1.5 times of:
  All C(H,H,H) groups
2.a Ternary CH refined with riding coordinates:
 C8(H8), C37(H37)
2.b Secondary CH2 refined with riding coordinates:
 C11(H11A,H11B), C10(H10A,H10B), C40(H40A,H40B), C39(H39A,H39B)
2.c Aromatic/amide H refined with riding coordinates:
 C3(H3), C23(H23), C22(H22), C13(H13), C14(H14), C4(H4), C6(H6), C21(H21),
 C5(H5), C15(H15), C17(H17), C20(H20), C19(H19), C16(H16), C34(H34), C33(H33),
 C35(H35), C52(H52), C32(H32), C42(H42), C50(H50), C43(H43), C44(H44), C48(H48),
  C45(H45), C46(H46), C49(H49), C51(H51)
2.d Idealised Me refined as rotating group:
 C1(H1A,H1B,H1C), C30(H30A,H30B,H30C)
;
_shelx_shelxl_version_number 2014/7
_olex2_exptl_crystal_mounting_method 'Who Knows ?'
_olex2_submission_special_instructions 'No special instructions were received'

loop_
_space_group_symop_operation_xyz
'x, y, z'

loop_
_atom_site_label
_atom_site_type_symbol
_atom_site_fract_x
_atom_site_fract_y
_atom_site_fract_z
_atom_site_U_iso_or_equiv
_atom_site_adp_type
_atom_site_occupancy
_atom_site_site_symmetry_order
_atom_site_calc_flag
_atom_site_refinement_flags_posn
S61 S 0.43824(12) 0.60348(9) 0.66019(8) 0.0593(3) Uani 1 1 d .
S62 S 0.75336(12) 0.68908(10) 0.72951(8) 0.0583(3) Uani 1 1 d .
O26 O 0.8364(4) 0.8047(3) 0.7396(3) 0.0730(9) Uani 1 1 d .
O27 O 0.7405(4) 0.6454(3) 0.8305(3) 0.0765(9) Uani 1 1 d .
O29 O 0.5037(4) 0.4849(3) 0.6567(3) 0.0792(10) Uani 1 1 d .
O28 O 0.3290(4) 0.6194(4) 0.5676(3) 0.0833(10) Uani 1 1 d .
C12 C 0.3641(5) 0.6470(4) 0.7903(3) 0.0535(9) Uani 1 1 d .
N25 N 0.5798(4) 0.7108(3) 0.6686(3) 0.0552(8) Uani 1 1 d .
C11 C 0.5563(5) 0.8065(4) 0.5967(3) 0.0590(10) Uani 1 1 d .
H11A H 0.5020 0.7658 0.5207 0.071 Uiso 1 1 calc R
H11B H 0.6536 0.8378 0.5863 0.071 Uiso 1 1 calc R
C8 C 0.5467(5) 1.0024(4) 0.7645(3) 0.0540(9) Uani 1 1 d .
H8 H 0.5761 0.9484 0.8184 0.065 Uiso 1 1 calc R
C7 C 0.4372(5) 1.0939(4) 0.8164(3) 0.0550(10) Uani 1 1 d .
C3 C 0.2522(6) 1.1464(5) 0.9410(5) 0.0794(14) Uani 1 1 d .
H3 H 0.2030 1.1274 0.9983 0.095 Uiso 1 1 calc R
C18 C 0.8272(5) 0.5705(4) 0.6309(4) 0.0564(10) Uani 1 1 d .
C23 C 0.8615(5) 0.5950(4) 0.5305(4) 0.0611(11) Uani 1 1 d .
H23 H 0.8399 0.6722 0.5129 0.073 Uiso 1 1 calc R
C10 C 0.4699(5) 0.9174(4) 0.6493(3) 0.0558(9) Uani 1 1 d .
H10A H 0.3739 0.8849 0.6611 0.067 Uiso 1 1 calc R
H10B H 0.4490 0.9691 0.5934 0.067 Uiso 1 1 calc R
C9 C 0.6831(6) 1.0688(5) 0.7512(4) 0.0709(12) Uani 1 1 d .
C22 C 0.9278(6) 0.5063(5) 0.4552(5) 0.0726(13) Uani 1 1 d .
H22 H 0.9529 0.5237 0.3878 0.087 Uiso 1 1 calc R
C13 C 0.4257(6) 0.6023(5) 0.8847(4) 0.0698(12) Uani 1 1 d .
H13 H 0.5072 0.5513 0.8808 0.084 Uiso 1 1 calc R
C14 C 0.3641(7) 0.6347(6) 0.9853(5) 0.0891(17) Uani 1 1 d .
H14 H 0.4036 0.6052 1.0499 0.107 Uiso 1 1 calc R
C4 C 0.3615(6) 1.0690(4) 0.9005(4) 0.0677(11) Uani 1 1 d .
H4 H 0.3842 0.9990 0.9307 0.081 Uiso 1 1 calc R
C6 C 0.4038(6) 1.2009(4) 0.7750(4) 0.0727(13) Uani 1 1 d .
H6 H 0.4561 1.2212 0.7198 0.087 Uiso 1 1 calc R
C21 C 0.9562(6) 0.3921(5) 0.4811(5) 0.0829(15) Uani 1 1 d .
H21 H 1.0031 0.3324 0.4317 0.099 Uiso 1 1 calc R
N24 N 0.7890(6) 1.1230(5) 0.7411(5) 0.1058(17) Uani 1 1 d .
C2 C 0.2141(6) 1.2516(5) 0.8983(5) 0.0752(14) Uani 1 1 d .
C5 C 0.2935(7) 1.2775(5) 0.8151(5) 0.0861(15) Uani 1 1 d .
H5 H 0.2720 1.3481 0.7856 0.103 Uiso 1 1 calc R
C15 C 0.2440(7) 0.7110(6) 0.9894(5) 0.0883(18) Uani 1 1 d .
H15 H 0.2042 0.7344 1.0578 0.106 Uiso 1 1 calc R
C17 C 0.2419(5) 0.7210(5) 0.7942(5) 0.0727(12) Uani 1 1 d .
H17 H 0.1999 0.7494 0.7295 0.087 Uiso 1 1 calc R
C20 C 0.9164(8) 0.3648(6) 0.5789(7) 0.107(2) Uani 1 1 d .
H20 H 0.9329 0.2854 0.5932 0.129 Uiso 1 1 calc R
C19 C 0.8515(7) 0.4541(6) 0.6576(5) 0.0933(18) Uani 1 1 d .
H19 H 0.8256 0.4364 0.7247 0.112 Uiso 1 1 calc R
C16 C 0.1834(7) 0.7522(5) 0.8956(6) 0.0885(17) Uani 1 1 d .
H16 H 0.1010 0.8022 0.8996 0.106 Uiso 1 1 calc R
C1 C 0.0920(8) 1.3323(6) 0.9401(7) 0.112(2) Uani 1 1 d .
H1A H -0.0034 1.2859 0.9139 0.168 Uiso 1 1 calc GR
H1B H 0.0909 1.4067 0.9099 0.168 Uiso 1 1 calc GR
H1C H 0.1100 1.3560 1.0233 0.168 Uiso 1 1 calc GR
S58 S 0.57353(12) 0.04052(10) 0.36029(8) 0.0615(3) Uani 1 1 d .
S57 S 0.25598(12) 0.06855(10) 0.28193(9) 0.0620(3) Uani 1 1 d .
O59 O 0.5168(4) -0.0813(3) 0.3656(3) 0.0810(10) Uani 1 1 d .
C47 C 0.6510(5) 0.0234(4) 0.2319(3) 0.0549(9) Uani 1 1 d .
O60 O 0.6782(4) 0.1137(4) 0.4527(3) 0.0849(10) Uani 1 1 d .
O56 O 0.2779(4) -0.0267(3) 0.1854(3) 0.0814(10) Uani 1 1 d .
O55 O 0.1709(4) 0.1731(3) 0.2649(3) 0.0805(9) Uani 1 1 d .
N54 N 0.4258(4) 0.1313(3) 0.3478(3) 0.0560(8) Uani 1 1 d .
C37 C 0.4444(5) 0.3774(4) 0.2548(3) 0.0533(9) Uani 1 1 d .
H37 H 0.4184 0.2954 0.2005 0.064 Uiso 1 1 calc R
C40 C 0.4381(5) 0.2635(4) 0.4211(3) 0.0611(10) Uani 1 1 d .
H40A H 0.3378 0.2914 0.4290 0.073 Uiso 1 1 calc R
H40B H 0.4908 0.2637 0.4980 0.073 Uiso 1 1 calc R
C34 C 0.5997(6) 0.5760(4) 0.2611(4) 0.0643(11) Uani 1 1 d .
H34 H 0.5531 0.6184 0.3217 0.077 Uiso 1 1 calc R
C33 C 0.7330(6) 0.4567(5) 0.0789(5) 0.0743(13) Uani 1 1 d .
H33 H 0.7758 0.4161 0.0155 0.089 Uiso 1 1 calc R
C36 C 0.5548(5) 0.4507(4) 0.2068(3) 0.0535(9) Uani 1 1 d .
C41 C 0.1786(5) -0.0003(4) 0.3812(4) 0.0593(10) Uani 1 1 d .
C35 C 0.6208(6) 0.3936(4) 0.1139(4) 0.0664(11) Uani 1 1 d .
H35 H 0.5895 0.3115 0.0741 0.080 Uiso 1 1 calc R
C52 C 0.7619(6) 0.1095(5) 0.2258(4) 0.0762(13) Uani 1 1 d .
H52 H 0.7913 0.1792 0.2868 0.091 Uiso 1 1 calc R
C32 C 0.7121(6) 0.6367(5) 0.2254(4) 0.0734(13) Uani 1 1 d .
H32 H 0.7411 0.7199 0.2631 0.088 Uiso 1 1 calc R
C31 C 0.7834(5) 0.5783(5) 0.1354(4) 0.0693(12) Uani 1 1 d .
C42 C 0.1253(7) 0.0759(5) 0.4725(6) 0.0902(18) Uani 1 1 d .
H42 H 0.1308 0.1630 0.4818 0.108 Uiso 1 1 calc R
C38 C 0.3066(6) 0.4450(5) 0.2658(4) 0.0698(12) Uani 1 1 d .
N53 N 0.2024(6) 0.5010(6) 0.2750(5) 0.1054(17) Uani 1 1 d .
C50 C 0.7862(6) -0.0149(6) 0.0386(4) 0.0803(15) Uani 1 1 d .
H50 H 0.8325 -0.0288 -0.0270 0.096 Uiso 1 1 calc R
C39 C 0.5193(5) 0.3548(4) 0.3718(3) 0.0573(10) Uani 1 1 d .
H39A H 0.6187 0.3251 0.3632 0.069 Uiso 1 1 calc R
H39B H 0.5327 0.4353 0.4278 0.069 Uiso 1 1 calc R
C43 C 0.1750(6) -0.1302(4) 0.3690(5) 0.0738(13) Uani 1 1 d .
H43 H 0.2148 -0.1821 0.3093 0.089 Uiso 1 1 calc R
C44 C 0.1112(6) -0.1802(5) 0.4473(6) 0.0853(15) Uani 1 1 d .
H44 H 0.1068 -0.2670 0.4398 0.102 Uiso 1 1 calc R
C48 C 0.6081(6) -0.0811(4) 0.1420(4) 0.0680(12) Uani 1 1 d .
H48 H 0.5332 -0.1388 0.1465 0.082 Uiso 1 1 calc R
C45 C 0.0543(6) -0.1041(6) 0.5360(5) 0.0833(15) Uani 1 1 d .
H45 H 0.0089 -0.1395 0.5868 0.100 Uiso 1 1 calc R
C46 C 0.0637(7) 0.0232(6) 0.5504(6) 0.100(2) Uani 1 1 d .
H46 H 0.0285 0.0748 0.6128 0.120 Uiso 1 1 calc R
C30 C 0.9119(6) 0.6427(7) 0.1011(6) 0.0953(18) Uani 1 1 d .
H30A H 1.0053 0.6188 0.1384 0.143 Uiso 1 1 calc GR
H30B H 0.9056 0.7324 0.1246 0.143 Uiso 1 1 calc GR
H30C H 0.9070 0.6182 0.0186 0.143 Uiso 1 1 calc GR
C49 C 0.6776(6) -0.0981(5) 0.0463(4) 0.0791(14) Uani 1 1 d .
H49 H 0.6495 -0.1682 -0.0145 0.095 Uiso 1 1 calc R
C51 C 0.8288(6) 0.0896(6) 0.1263(5) 0.0875(16) Uani 1 1 d .
H51 H 0.9024 0.1473 0.1195 0.105 Uiso 1 1 calc R

loop_
_atom_site_aniso_label
_atom_site_aniso_U_11
_atom_site_aniso_U_22
_atom_site_aniso_U_33
_atom_site_aniso_U_23
_atom_site_aniso_U_13
_atom_site_aniso_U_12
S61 0.0694(7) 0.0600(6) 0.0431(5) 0.0001(4) 0.0101(5) 0.0014(5)
S62 0.0620(7) 0.0644(6) 0.0465(5) 0.0065(4) 0.0114(4) 0.0091(5)
O26 0.068(2) 0.0660(19) 0.077(2) -0.0022(15) 0.0124(16) 0.0010(15)
O27 0.086(2) 0.098(2) 0.0469(16) 0.0168(15) 0.0116(15) 0.0180(18)
O29 0.104(3) 0.0545(17) 0.078(2) 0.0000(15) 0.0319(19) 0.0143(17)
O28 0.085(3) 0.108(3) 0.0491(17) 0.0111(16) -0.0032(16) -0.0139(19)
C12 0.056(3) 0.053(2) 0.047(2) 0.0025(16) 0.0093(17) -0.0038(18)
N25 0.061(2) 0.0599(19) 0.0454(17) 0.0086(14) 0.0147(15) 0.0102(15)
C11 0.075(3) 0.065(2) 0.042(2) 0.0145(18) 0.0185(19) 0.015(2)
C8 0.057(2) 0.058(2) 0.047(2) 0.0109(17) 0.0113(17) 0.0055(17)
C7 0.064(3) 0.053(2) 0.046(2) 0.0056(17) 0.0115(18) 0.0002(18)
C3 0.080(4) 0.091(4) 0.067(3) 0.005(3) 0.031(3) 0.001(3)
C18 0.050(2) 0.058(2) 0.060(2) 0.0105(18) 0.0101(18) 0.0104(18)
C23 0.067(3) 0.053(2) 0.068(3) 0.0105(19) 0.030(2) 0.0025(19)
C10 0.063(3) 0.060(2) 0.043(2) 0.0074(17) 0.0093(18) 0.0100(19)
C9 0.068(3) 0.078(3) 0.065(3) 0.009(2) 0.017(2) -0.003(2)
C22 0.067(3) 0.073(3) 0.079(3) 0.005(2) 0.034(2) 0.005(2)
C13 0.070(3) 0.083(3) 0.061(3) 0.024(2) 0.013(2) 0.006(2)
C14 0.081(4) 0.128(5) 0.058(3) 0.024(3) 0.012(3) -0.023(4)
C4 0.076(3) 0.069(3) 0.063(3) 0.017(2) 0.021(2) 0.010(2)
C6 0.094(4) 0.057(3) 0.072(3) 0.015(2) 0.027(3) 0.006(2)
C21 0.072(4) 0.087(4) 0.087(4) 0.004(3) 0.025(3) 0.026(3)
N24 0.090(4) 0.113(4) 0.109(4) 0.007(3) 0.030(3) -0.028(3)
C2 0.075(3) 0.063(3) 0.074(3) -0.012(2) 0.011(3) 0.002(2)
C5 0.105(4) 0.056(3) 0.092(4) 0.010(3) 0.011(3) 0.018(3)
C15 0.082(4) 0.108(4) 0.065(3) -0.010(3) 0.034(3) -0.037(3)
C17 0.061(3) 0.085(3) 0.078(3) 0.025(2) 0.020(2) 0.013(2)
C20 0.123(5) 0.080(4) 0.133(5) 0.034(4) 0.039(4) 0.058(4)
C19 0.110(5) 0.098(4) 0.094(4) 0.049(3) 0.037(3) 0.054(3)
C16 0.071(4) 0.089(4) 0.111(5) 0.011(3) 0.046(3) 0.008(3)
C1 0.094(5) 0.094(4) 0.127(5) -0.020(4) 0.016(4) 0.031(3)
S58 0.0663(7) 0.0789(7) 0.0437(5) 0.0210(5) 0.0110(4) 0.0112(5)
S57 0.0596(7) 0.0702(7) 0.0583(6) 0.0209(5) 0.0075(5) -0.0015(5)
O59 0.104(3) 0.079(2) 0.076(2) 0.0392(17) 0.0324(19) 0.0140(19)
C47 0.052(2) 0.069(3) 0.046(2) 0.0188(18) 0.0087(17) 0.0109(19)
O60 0.077(2) 0.122(3) 0.0479(17) 0.0109(17) -0.0031(16) 0.016(2)
O56 0.091(3) 0.092(2) 0.0565(18) 0.0108(16) 0.0076(17) -0.0152(19)
O55 0.064(2) 0.085(2) 0.102(2) 0.0492(19) 0.0013(18) 0.0014(16)
N54 0.058(2) 0.0623(19) 0.0473(17) 0.0100(15) 0.0130(15) 0.0001(16)
C37 0.056(2) 0.059(2) 0.045(2) 0.0091(17) 0.0128(17) 0.0037(18)
C40 0.069(3) 0.070(3) 0.045(2) 0.0078(19) 0.0202(19) 0.000(2)
C34 0.081(3) 0.058(2) 0.055(2) 0.0103(19) 0.017(2) 0.010(2)
C33 0.071(3) 0.092(4) 0.071(3) 0.026(3) 0.035(3) 0.018(3)
C36 0.054(2) 0.062(2) 0.046(2) 0.0129(17) 0.0131(17) 0.0076(18)
C41 0.056(3) 0.058(2) 0.068(3) 0.020(2) 0.016(2) 0.0019(19)
C35 0.077(3) 0.063(3) 0.063(3) 0.011(2) 0.027(2) 0.009(2)
C52 0.058(3) 0.096(3) 0.068(3) 0.004(2) 0.016(2) -0.010(2)
C32 0.085(3) 0.070(3) 0.068(3) 0.028(2) 0.003(2) -0.006(2)
C31 0.061(3) 0.086(3) 0.072(3) 0.041(3) 0.008(2) 0.008(2)
C42 0.100(4) 0.065(3) 0.130(5) 0.038(3) 0.069(4) 0.025(3)
C38 0.066(3) 0.089(3) 0.060(3) 0.021(2) 0.020(2) 0.017(2)
N53 0.084(4) 0.153(5) 0.092(3) 0.041(3) 0.030(3) 0.046(3)
C50 0.074(4) 0.119(4) 0.053(3) 0.025(3) 0.016(2) 0.030(3)
C39 0.062(3) 0.065(2) 0.045(2) 0.0123(18) 0.0100(18) 0.0001(19)
C43 0.075(3) 0.062(3) 0.081(3) 0.008(2) 0.014(2) -0.011(2)
C44 0.083(4) 0.067(3) 0.113(4) 0.033(3) 0.018(3) -0.013(3)
C48 0.081(3) 0.066(3) 0.058(3) 0.013(2) 0.017(2) 0.006(2)
C45 0.065(3) 0.096(4) 0.104(4) 0.048(3) 0.024(3) -0.008(3)
C46 0.104(5) 0.091(4) 0.131(5) 0.039(4) 0.076(4) 0.021(3)
C30 0.067(3) 0.132(5) 0.106(4) 0.073(4) 0.009(3) -0.004(3)
C49 0.084(4) 0.096(4) 0.056(3) 0.009(3) 0.018(2) 0.013(3)
C51 0.056(3) 0.125(5) 0.092(4) 0.036(4) 0.026(3) 0.003(3)

loop_
_atom_type_symbol
_atom_type_description
_atom_type_scat_dispersion_real
_atom_type_scat_dispersion_imag
_atom_type_scat_source
C C 0.0181 0.0091 'International Tables Vol C Tables 4.2.6.8 and 6.1.1.4'
H H 0.0000 0.0000 'International Tables Vol C Tables 4.2.6.8 and 6.1.1.4'
N N 0.0311 0.0180 'International Tables Vol C Tables 4.2.6.8 and 6.1.1.4'
O O 0.0492 0.0322 'International Tables Vol C Tables 4.2.6.8 and 6.1.1.4'
S S 0.3331 0.5567 'International Tables Vol C Tables 4.2.6.8 and 6.1.1.4'

loop_
_geom_angle_atom_site_label_1
_geom_angle_atom_site_label_2
_geom_angle_atom_site_label_3
_geom_angle
O29 S61 C12 108.0(2)
O29 S61 N25 107.1(2)
O28 S61 O29 120.2(2)
O28 S61 C12 108.9(2)
O28 S61 N25 105.2(2)
N25 S61 C12 106.60(17)
O26 S62 N25 104.88(19)
O26 S62 C18 108.1(2)
O27 S62 O26 119.6(2)
O27 S62 N25 107.22(19)
O27 S62 C18 108.9(2)
N25 S62 C18 107.47(18)
C13 C12 S61 119.4(3)
C13 C12 C17 121.3(4)
C17 C12 S61 119.3(3)
S62 N25 S61 119.9(2)
C11 N25 S61 118.8(3)
C11 N25 S62 119.6(3)
N25 C11 C10 113.5(3)
C7 C8 C10 110.3(4)
C9 C8 C7 111.2(4)
C9 C8 C10 111.9(3)
C4 C7 C8 120.8(4)
C4 C7 C6 118.2(4)
C6 C7 C8 120.9(4)
C4 C3 C2 121.6(5)
C23 C18 S62 119.5(3)
C23 C18 C19 121.4(4)
C19 C18 S62 119.1(4)
C18 C23 C22 120.6(5)
C11 C10 C8 116.5(4)
N24 C9 C8 178.8(6)
C21 C22 C23 119.1(5)
C12 C13 C14 118.7(5)
C15 C14 C13 119.7(5)
C7 C4 C3 121.1(4)
C5 C6 C7 120.5(5)
C22 C21 C20 120.7(5)
C3 C2 C1 121.0(6)
C5 C2 C3 116.9(5)
C5 C2 C1 122.0(6)
C6 C5 C2 121.7(5)
C16 C15 C14 120.8(5)
C16 C17 C12 118.7(5)
C21 C20 C19 121.2(5)
C18 C19 C20 116.9(5)
C15 C16 C17 120.8(6)
O59 S58 C47 108.0(2)
O59 S58 N54 107.5(2)
O60 S58 O59 120.9(2)
O60 S58 C47 108.2(2)
O60 S58 N54 104.6(2)
N54 S58 C47 106.86(18)
O56 S57 O55 119.8(2)
O56 S57 N54 107.0(2)
O56 S57 C41 109.3(2)
O55 S57 N54 104.90(19)
O55 S57 C41 108.3(2)
N54 S57 C41 106.81(19)
C52 C47 S58 119.4(3)
C52 C47 C48 120.9(4)
C48 C47 S58 119.5(3)
S57 N54 S58 121.1(2)
C40 N54 S58 118.7(3)
C40 N54 S57 118.6(3)
C36 C37 C39 109.5(3)
C38 C37 C36 110.3(3)
C38 C37 C39 111.5(3)
C39 C40 N54 113.1(3)
C32 C34 C36 120.2(4)
C31 C33 C35 121.7(5)
C34 C36 C37 120.7(4)
C35 C36 C37 121.1(4)
C35 C36 C34 118.1(4)
C42 C41 S57 119.3(3)
C42 C41 C43 120.3(4)
C43 C41 S57 120.4(4)
C36 C35 C33 120.7(4)
C47 C52 C51 118.5(5)
C34 C32 C31 122.0(5)
C33 C31 C30 121.1(5)
C32 C31 C33 117.2(5)
C32 C31 C30 121.8(5)
C41 C42 C46 119.9(5)
N53 C38 C37 177.9(6)
C49 C50 C51 120.7(5)
C40 C39 C37 116.7(4)
C44 C43 C41 118.5(5)
C45 C44 C43 120.9(5)
C49 C48 C47 118.9(5)
C46 C45 C44 120.4(5)
C45 C46 C42 120.0(6)
C50 C49 C48 121.1(5)
C50 C51 C52 119.9(5)

loop_
_geom_bond_atom_site_label_1
_geom_bond_atom_site_label_2
_geom_bond_distance
S61 O29 1.426(3)
S61 O28 1.411(4)
S61 C12 1.760(4)
S61 N25 1.690(4)
S62 O26 1.426(3)
S62 O27 1.418(3)
S62 N25 1.667(4)
S62 C18 1.759(4)
C12 C13 1.377(6)
C12 C17 1.377(6)
N25 C11 1.496(5)
C11 C10 1.518(6)
C8 C7 1.516(6)
C8 C10 1.534(6)
C8 C9 1.462(7)
C7 C4 1.371(6)
C7 C6 1.389(6)
C3 C4 1.381(7)
C3 C2 1.388(8)
C18 C23 1.368(6)
C18 C19 1.390(7)
C23 C22 1.377(6)
C9 N24 1.149(6)
C22 C21 1.369(8)
C13 C14 1.380(7)
C14 C15 1.376(9)
C6 C5 1.382(8)
C21 C20 1.370(9)
C2 C5 1.386(8)
C2 C1 1.496(8)
C15 C16 1.348(9)
C17 C16 1.374(7)
C20 C19 1.398(8)
S58 O59 1.432(4)
S58 C47 1.759(4)
S58 O60 1.417(4)
S58 N54 1.681(4)
S57 O56 1.411(4)
S57 O55 1.421(4)
S57 N54 1.667(4)
S57 C41 1.762(4)
C47 C52 1.379(7)
C47 C48 1.382(6)
N54 C40 1.502(5)
C37 C36 1.521(6)
C37 C38 1.463(7)
C37 C39 1.536(6)
C40 C39 1.499(6)
C34 C36 1.396(6)
C34 C32 1.372(7)
C33 C35 1.380(7)
C33 C31 1.379(7)
C36 C35 1.372(6)
C41 C42 1.373(7)
C41 C43 1.390(6)
C52 C51 1.394(7)
C32 C31 1.377(7)
C31 C30 1.498(7)
C42 C46 1.378(8)
C38 N53 1.134(7)
C50 C49 1.348(8)
C50 C51 1.368(8)
C43 C44 1.376(7)
C44 C45 1.365(8)
C48 C49 1.368(7)
C45 C46 1.359(8)
